data_4512319
loop_
_publ_author_name
'Kim, Yejin'
'Mckinley, Emma J.'
'Christensen, Kirsten E.'
'Rees, Nicholas H.'
'Thompson, Amber L.'

_publ_section_title
;
 Toward the Understanding of Modulation in Molecular Materials:
 Barluenga's Reagent and its Analogues.
;
_journal_coden_ASTM CGDEFU
_journal_issue 12
_journal_name_full 'Crystal Growth & Design'
_journal_page_first 6294
_journal_page_last 6301
_journal_paper_doi 10.1021/cg500983s
_journal_volume 14
_journal_year 2014
_chemical_formula_moiety 'C10 H10 Br N2, B F4'
_chemical_formula_sum 'C10 H10 B Br F4 N2'
_chemical_formula_weight 324.91
_chemical_melting_point ?
_space_group_IT_number 14
_symmetry_cell_setting monoclinic
_symmetry_space_group_name_Hall '-P 2ybc'
_symmetry_space_group_name_H-M 'P 1 21/c 1'
_atom_sites_solution_hydrogens difmap
_atom_sites_solution_primary other
_audit_creation_date 2014-06-02
_audit_creation_method CRYSTALS_ver_14.43
_cell_angle_alpha 90
_cell_angle_beta 97.287(7)
_cell_angle_gamma 90
_cell_formula_units_Z 4
_cell_length_a 13.5556(10)
_cell_length_b 13.5811(8)
_cell_length_c 7.3247(6)
_cell_measurement_reflns_used 3050
_cell_measurement_temperature 300
_cell_measurement_theta_max 61
_cell_measurement_theta_min 5
_cell_volume 1337.59(17)
_computing_cell_refinement 'CrysAlis, (Oxford Diffraction, 2002)'
_computing_data_collection 'SuperNova, (Oxford Diffraction, 2010)'
_computing_data_reduction 'CrysAlis, (Oxford Diffraction, 2002)'
_computing_molecular_graphics 'CAMERON (Watkin et al., 1996)'
_computing_publication_material 'CRYSTALS (Betteridge et al., 2003)'
_computing_structure_refinement 'CRYSTALS (Betteridge et al., 2003)'
_computing_structure_solution 'Refinement from low temperature structure'
_diffrn_ambient_temperature 300
_diffrn_measured_fraction_theta_full 0.996
_diffrn_measured_fraction_theta_max 0.985
_diffrn_measurement_device Area
_diffrn_measurement_device_type 'Oxford Diffraction SuperNova'
_diffrn_measurement_method \w
_diffrn_radiation_monochromator graphite
_diffrn_radiation_type 'Cu K\a'
_diffrn_radiation_wavelength 1.54180
_diffrn_reflns_av_R_equivalents 0.040
_diffrn_reflns_limit_h_max 17
_diffrn_reflns_limit_h_min -16
_diffrn_reflns_limit_k_max 12
_diffrn_reflns_limit_k_min -17
_diffrn_reflns_limit_l_max 9
_diffrn_reflns_limit_l_min -9
_diffrn_reflns_number 13397
_diffrn_reflns_theta_full 74.617
_diffrn_reflns_theta_max 76.925
_diffrn_reflns_theta_min 3.287
_diffrn_standards_number 0
_exptl_absorpt_coefficient_mu 4.511
_exptl_absorpt_correction_T_max 0.87
_exptl_absorpt_correction_T_min 0.43
_exptl_absorpt_correction_type multi-scan
_exptl_absorpt_process_details 'CrysAlis, (Oxford Diffraction, 2002)'
_exptl_crystal_colour clear_pale_colourless
_exptl_crystal_density_diffrn 1.613
_exptl_crystal_density_meas ?
_exptl_crystal_density_method 'not measured'
_exptl_crystal_description lath
_exptl_crystal_F_000 640
_exptl_crystal_size_max 0.25
_exptl_crystal_size_mid 0.17
_exptl_crystal_size_min 0.03
_refine_diff_density_max 0.54
_refine_diff_density_min -0.50
_refine_ls_extinction_method None
_refine_ls_goodness_of_fit_ref 0.9843
_refine_ls_hydrogen_treatment constr
_refine_ls_matrix_type full
_refine_ls_number_parameters 200
_refine_ls_number_reflns 2780
_refine_ls_number_restraints 88
_refine_ls_R_factor_all 0.0548
_refine_ls_R_factor_gt 0.0391
_refine_ls_shift/su_max 0.0005457
_refine_ls_shift/su_mean 0.0000416
_refine_ls_structure_factor_coef Fsqd
_refine_ls_weighting_details
;
 Method= Modified Sheldrick 
 w=1/[\s^2^(F^2^) + ( 0.06P)^2^ + 0.41P] 
 ,where P=(max(Fo^2^,0) + 2Fc^2^)/3 
;
_refine_ls_weighting_scheme calc
_refine_ls_wR_factor_all 0.1164
_refine_ls_wR_factor_gt 0.1020
_refine_ls_wR_factor_ref 0.1157
_reflns_limit_h_max 16
_reflns_limit_h_min -17
_reflns_limit_k_max 17
_reflns_limit_k_min 0
_reflns_limit_l_max 9
_reflns_limit_l_min 0
_reflns_number_gt 2059
_reflns_number_total 2791
_reflns_threshold_expression I>2.0\s(I)
_oxford_diffrn_Wilson_B_factor 6.25
_oxford_diffrn_Wilson_scale 0.05
_oxford_refine_ls_r_factor_ref 0.0547
_oxford_refine_ls_scale 4.91(12)
_oxford_reflns_number_all 2782
_oxford_reflns_threshold_expression_ref I>-3.0\s(I)
_oxford_structure_analysis_title 047yk14-300K
_cod_data_source_file cg500983s_si_002.cif
_cod_data_source_block BrPy2BF4-300K
_cod_depositor_comments
;
The following automatic conversions were performed:

'_chemical_melting_point' value 'not measured' was changed to '?' -
the value is undefined or not given.

'_atom_sites_solution_primary'
value 'Other' changed to 'other' according to
/home/saulius/struct/COD-crude-data--automatic-downloads/rss-feeds/ACS/lib/dictionaries/cif_core.dic
dictionary named 'cif_core.dic' version 2.4.2 from 2011-04-26.

Automatic conversion script
Id: cif_fix_values 2935 2014-11-11 08:27:57Z andrius 

The following automatic conversions were performed:

'_exptl_crystal_density_meas' value 'not measured' was changed to '?'
- the value is perceived as not measured.

Automatic conversion script
Id: cif_fix_values 3008 2015-01-20 13:52:24Z robertas 

 Adding full bibliography for 4512310--4512328.cif.
;
_cod_original_formula_sum 'C10 H10 B1 Br1 F4 N2'
_cod_database_code 4512319

loop_
_symmetry_equiv_pos_as_xyz
x,y,z
-x,-y,-z
-x,y+1/2,-z+1/2
x,-y+1/2,z+1/2

loop_
_atom_site_label
_atom_site_type_symbol
_atom_site_fract_x
_atom_site_fract_y
_atom_site_fract_z
_atom_site_U_iso_or_equiv
_atom_site_occupancy
_atom_site_adp_type
_atom_site_refinement_flags_posn
_atom_site_refinement_flags_adp
_atom_site_refinement_flags_occupancy
_atom_site_disorder_assembly
_atom_site_disorder_group
B1 B 0.2142(4) 1.0570(4) 0.0467(8) 0.1094 1.0000 Uani D U . . .
F1 F 0.1854(9) 1.0371(8) 0.2137(12) 0.1573 0.575(14) Uani D U P 1 1
F2 F 0.2609(11) 1.1407(6) 0.0471(16) 0.2151 0.575(14) Uani D U P 1 1
F3 F 0.1373(7) 1.0491(9) -0.0856(15) 0.2150 0.575(14) Uani D U P 1 1
F4 F 0.2787(6) 0.9819(6) 0.0053(14) 0.1310 0.575(14) Uani D U P 1 1
F5 F 0.1579(11) 1.0123(10) 0.158(2) 0.1917 0.425(14) Uani D U P 1 2
F6 F 0.2112(8) 1.1574(4) 0.0951(15) 0.1235 0.425(14) Uani D U P 1 2
F7 F 0.1715(10) 1.0540(12) -0.1301(12) 0.1774 0.425(14) Uani D U P 1 2
F8 F 0.3073(7) 1.0300(12) 0.065(2) 0.1815 0.425(14) Uani D U P 1 2
Br1 Br 0.31075(3) 0.83236(3) 0.53104(6) 0.0800 1.0000 Uani . . . . .
N1 N 0.1681(2) 0.8063(2) 0.5895(5) 0.0777 1.0000 Uani . . . . .
C11 C 0.1094(4) 0.8818(3) 0.6154(7) 0.0956 1.0000 Uani . . . . .
C12 C 0.0135(4) 0.8666(4) 0.6461(8) 0.1087 1.0000 Uani . . . . .
C13 C -0.0219(4) 0.7733(5) 0.6516(7) 0.1032 1.0000 Uani . . . . .
C14 C 0.0394(4) 0.6953(4) 0.6249(7) 0.0960 1.0000 Uani . . . . .
C15 C 0.1350(3) 0.7138(3) 0.5942(6) 0.0842 1.0000 Uani . . . . .
N2 N 0.4558(2) 0.8599(2) 0.4625(5) 0.0826 1.0000 Uani . . . . .
C21 C 0.5357(4) 0.8292(4) 0.5704(8) 0.1045 1.0000 Uani . . . . .
C22 C 0.6293(4) 0.8420(4) 0.5225(10) 0.1155 1.0000 Uani . . . . .
C23 C 0.6415(4) 0.8885(4) 0.3653(11) 0.1158 1.0000 Uani . . . . .
C24 C 0.5588(4) 0.9220(4) 0.2568(9) 0.1158 1.0000 Uani . . . . .
C25 C 0.4668(4) 0.9063(4) 0.3076(7) 0.0986 1.0000 Uani . . . . .
H111 H 0.1346 0.9461 0.6107 0.1149 1.0000 Uiso R . . . .
H121 H -0.0266 0.9198 0.6632 0.1298 1.0000 Uiso R . . . .
H131 H -0.0863 0.7621 0.6726 0.1240 1.0000 Uiso R . . . .
H141 H 0.0168 0.6319 0.6275 0.1148 1.0000 Uiso R . . . .
H151 H 0.1783 0.6634 0.5746 0.1010 1.0000 Uiso R . . . .
H211 H 0.5266 0.7993 0.6816 0.1250 1.0000 Uiso R . . . .
H221 H 0.6833 0.8196 0.5983 0.1380 1.0000 Uiso R . . . .
H231 H 0.7044 0.8980 0.3329 0.1393 1.0000 Uiso R . . . .
H241 H 0.5630 0.9547 0.1472 0.1390 1.0000 Uiso R . . . .
H251 H 0.4111 0.9281 0.2344 0.1181 1.0000 Uiso R . . . .

loop_
_atom_site_aniso_label
_atom_site_aniso_U_11
_atom_site_aniso_U_22
_atom_site_aniso_U_33
_atom_site_aniso_U_23
_atom_site_aniso_U_13
_atom_site_aniso_U_12
B1 0.083(2) 0.098(2) 0.147(3) 0.007(3) 0.011(2) 0.0057(19)
F1 0.153(6) 0.150(8) 0.184(5) -0.024(5) 0.079(5) -0.029(5)
F2 0.326(13) 0.128(4) 0.207(9) -0.028(6) 0.096(9) -0.089(6)
F3 0.156(7) 0.240(10) 0.226(7) -0.119(8) -0.066(6) 0.116(6)
F4 0.098(4) 0.139(5) 0.164(7) 0.044(4) 0.046(4) 0.039(4)
F5 0.227(13) 0.101(5) 0.277(12) -0.015(9) 0.147(12) -0.021(8)
F6 0.129(7) 0.095(3) 0.137(7) 0.008(3) -0.017(5) -0.009(4)
F7 0.106(7) 0.263(14) 0.159(5) -0.093(7) -0.002(4) 0.050(7)
F8 0.122(5) 0.271(14) 0.154(9) 0.041(10) 0.028(5) 0.099(9)
Br1 0.0762(3) 0.0760(2) 0.0875(3) 0.00005(19) 0.00909(18) -0.00500(17)
N1 0.0725(17) 0.0830(19) 0.0773(19) -0.0043(15) 0.0081(15) -0.0052(14)
C11 0.098(3) 0.085(3) 0.107(3) -0.013(2) 0.023(3) -0.001(2)
C12 0.096(3) 0.120(4) 0.114(4) -0.015(3) 0.028(3) 0.007(3)
C13 0.082(3) 0.142(4) 0.087(3) -0.006(3) 0.015(2) -0.015(3)
C14 0.092(3) 0.103(3) 0.091(3) 0.001(2) 0.006(2) -0.025(2)
C15 0.085(2) 0.080(2) 0.085(3) -0.002(2) 0.002(2) -0.0105(19)
N2 0.0740(18) 0.0747(17) 0.098(2) 0.0018(17) 0.0084(17) -0.0030(14)
C21 0.089(3) 0.106(3) 0.114(4) 0.009(3) -0.007(3) 0.004(2)
C22 0.075(3) 0.119(4) 0.147(5) -0.010(4) -0.007(3) 0.005(3)
C23 0.079(3) 0.101(3) 0.170(6) -0.021(4) 0.027(3) -0.015(2)
C24 0.104(4) 0.108(4) 0.141(5) 0.015(3) 0.037(3) -0.013(3)
C25 0.087(3) 0.098(3) 0.110(3) 0.015(3) 0.011(3) 0.001(2)

loop_
_atom_type_symbol
_atom_type_scat_dispersion_real
_atom_type_scat_dispersion_imag
_atom_type_scat_Cromer_Mann_a1
_atom_type_scat_Cromer_Mann_b1
_atom_type_scat_Cromer_Mann_a2
_atom_type_scat_Cromer_Mann_b2
_atom_type_scat_Cromer_Mann_a3
_atom_type_scat_Cromer_Mann_b3
_atom_type_scat_Cromer_Mann_a4
_atom_type_scat_Cromer_Mann_b4
_atom_type_scat_Cromer_Mann_c
_atom_type_scat_source
C 0.0181 0.0091 2.3100 20.8439 1.0200 10.2075 1.5886 0.5687 0.8650 51.6512 0.2156 'International Tables Vol C 4.2.6.8 and 6.1.1.4'
H 0.0000 0.0000 0.4930 10.5109 0.3229 26.1257 0.1402 3.1424 0.0408 57.7998 0.0030 'International Tables Vol C 4.2.6.8 and 6.1.1.4'
B 0.0090 0.0039 2.0545 23.2185 1.3326 1.0210 1.0979 60.3498 0.7068 0.1403 -0.1932 'International Tables Vol C 4.2.6.8 and 6.1.1.4'
Br -0.6763 1.2805 17.1789 2.1723 5.2358 16.5796 5.6377 0.2609 3.9851 41.4328 2.9557 'International Tables Vol C 4.2.6.8 and 6.1.1.4'
F 0.0727 0.0534 3.5392 10.2825 2.6412 4.2944 1.5170 0.2615 1.0243 26.1476 0.2776 'International Tables Vol C 4.2.6.8 and 6.1.1.4'
N 0.0311 0.0180 12.2126 0.0057 3.1322 9.8933 2.0125 28.9975 1.1663 0.5826 -11.5290 'International Tables Vol C 4.2.6.8 and 6.1.1.4'

loop_
_geom_angle_atom_site_label_1
_geom_angle_atom_site_label_2
_geom_angle_atom_site_label_3
_geom_angle
_geom_angle_publ_flag
F1 B1 F2 111.5(6) yes
F1 B1 F3 110.6(6) yes
F2 B1 F3 114.0(8) yes
F1 B1 F4 108.0(6) yes
F2 B1 F4 108.6(6) yes
F3 B1 F4 103.7(5) yes
F5 B1 F6 104.4(6) yes
F5 B1 F7 111.4(7) yes
F6 B1 F7 104.3(7) yes
F5 B1 F8 115.5(8) yes
F6 B1 F8 107.7(7) yes
F7 B1 F8 112.5(7) yes
N1 Br1 N2 178.27(14) yes
Br1 N1 C11 119.5(3) yes
Br1 N1 C15 119.5(3) yes
C11 N1 C15 120.9(4) yes
N1 C11 C12 120.6(5) yes
N1 C11 H111 119.1 no
C12 C11 H111 120.3 no
C11 C12 C13 119.6(5) yes
C11 C12 H121 119.7 no
C13 C12 H121 120.7 no
C12 C13 C14 119.5(5) yes
C12 C13 H131 120.4 no
C14 C13 H131 120.1 no
C13 C14 C15 119.0(4) yes
C13 C14 H141 120.8 no
C15 C14 H141 120.2 no
C14 C15 N1 120.4(4) yes
C14 C15 H151 121.6 no
N1 C15 H151 118.0 no
Br1 N2 C21 121.0(3) yes
Br1 N2 C25 119.7(3) yes
C21 N2 C25 119.2(4) yes
N2 C21 C22 121.5(5) yes
N2 C21 H211 118.0 no
C22 C21 H211 120.5 no
C21 C22 C23 119.9(5) yes
C21 C22 H221 120.0 no
C23 C22 H221 120.1 no
C22 C23 C24 118.3(5) yes
C22 C23 H231 120.3 no
C24 C23 H231 121.3 no
C23 C24 C25 120.0(6) yes
C23 C24 H241 121.9 no
C25 C24 H241 118.1 no
C24 C25 N2 121.0(5) yes
C24 C25 H251 120.3 no
N2 C25 H251 118.7 no

loop_
_geom_bond_atom_site_label_1
_geom_bond_atom_site_label_2
_geom_bond_distance
_geom_bond_publ_flag
B1 F1 1.357(7) yes
B1 F2 1.302(7) yes
B1 F3 1.334(7) yes
B1 F4 1.402(7) yes
B1 F5 1.332(8) yes
B1 F6 1.412(7) yes
B1 F7 1.350(8) yes
B1 F8 1.305(7) yes
Br1 N1 2.064(3) yes
Br1 N2 2.123(3) yes
N1 C11 1.326(5) yes
N1 C15 1.337(5) yes
C11 C12 1.363(7) yes
C11 H111 0.939 no
C12 C13 1.358(8) yes
C12 H121 0.922 no
C13 C14 1.375(7) yes
C13 H131 0.919 no
C14 C15 1.366(6) yes
C14 H141 0.915 no
C15 H151 0.925 no
N2 C21 1.324(6) yes
N2 C25 1.324(6) yes
C21 C22 1.370(8) yes
C21 H211 0.933 no
C22 C23 1.341(9) yes
C22 H221 0.913 no
C23 C24 1.367(8) yes
C23 H231 0.924 no
C24 C25 1.362(7) yes
C24 H241 0.925 no
C25 H251 0.918 no
